data_4135182
loop_
_publ_author_name
'Yan, Yong'
'Carrington, Elliot J.'
'P\'etuya, R\'emi'
'Whitehead, George F. S.'
'Verma, Ajay'
'Hylton, Rebecca K.'
'Tang, Chiu C.'
'Berry, Neil G.'
'Darling, George R.'
'Dyer, Matthew S.'
'Antypov, Dmytro'
'Katsoulidis, Alexandros P.'
'Rosseinsky, Matthew J.'

_publ_section_title
;
 Amino Acid Residues Determine the Response of Flexible Metal-Organic
 Frameworks to Guests.
;
_journal_name_full 'Journal of the American Chemical Society'
_journal_paper_doi 10.1021/jacs.0c03853
_journal_year 2020
_chemical_absolute_configuration syn
_chemical_formula_moiety 'C7 H7 N3 O3 Zn'
_chemical_formula_sum 'C7 H7 N3 O3 Zn'
_chemical_formula_weight 246.53
_space_group_crystal_system trigonal
_space_group_IT_number 146
_space_group_name_Hall 'R 3'
_space_group_name_H-M_alt 'R 3 :H'
_atom_sites_solution_hydrogens geom
_atom_sites_solution_primary dual
_audit_creation_date 2019-07-01
_audit_creation_method
;
Olex2 1.2
(compiled 2018.05.29 svn.r3508 for OlexSys, GUI svn.r5506)
;
_cell_angle_alpha 90
_cell_angle_beta 90
_cell_angle_gamma 120
_cell_formula_units_Z 18
_cell_length_a 28.1768(4)
_cell_length_b 28.1768(4)
_cell_length_c 10.17330(10)
_cell_measurement_reflns_used 37897
_cell_measurement_temperature 100
_cell_measurement_theta_max 27.4540
_cell_measurement_theta_min 2.1410
_cell_volume 6994.81(16)
_computing_cell_refinement 'CrysAlisPro 1.171.38.46 (Rigaku OD, 2015)'
_computing_data_collection 'CrysAlisPro 1.171.38.46 (Rigaku OD, 2015)'
_computing_data_reduction 'CrysAlisPro 1.171.38.46 (Rigaku OD, 2015)'
_computing_molecular_graphics 'Olex2 (Dolomanov et al., 2009)'
_computing_publication_material 'Olex2 (Dolomanov et al., 2009)'
_computing_structure_refinement 'ShelXL (Sheldrick, 2015)'
_computing_structure_solution 'ShelXT (Sheldrick, 2015)'
_diffrn_ambient_temperature 100
_diffrn_detector 'CCD plate'
_diffrn_measured_fraction_theta_full 0.999
_diffrn_measured_fraction_theta_max 0.999
_diffrn_measurement_details
;
List of Runs (angles in degrees, time in seconds):

  # Type    Start    End  Width  t~exp~   \w     \q     \k     \f   Frames
--------------------------------------------------------------------------
  1  \w   -110.00  15.00   1.00   40.00    --  -20.00 -68.00   0.00  125
  2  \w   -110.00  15.00   1.00   40.00    --  -20.00 -68.00 120.00  125
  3  \w   -110.00  15.00   1.00   40.00    --  -20.00 -68.00 240.00  125
  4  \w   -110.00  15.00   1.00   40.00    --  -20.00 -30.00  90.00  125
  5  \w    -50.00  70.00   1.00   40.00    --  -20.00  68.00   0.00  120
  6  \w    -50.00  70.00   1.00   40.00    --  -20.00  68.00 120.00  120
  7  \w    -50.00  70.00   1.00   40.00    --  -20.00  68.00 240.00  120
  8  \w    -50.00  70.00   1.00   40.00    --  -20.00  30.00 -90.00  120
;
_diffrn_measurement_device 'abstract diffractometer'
_diffrn_measurement_device_type 'dtrek-CrysAlisPro-abstract goniometer imported rigaku-d*trek images'
_diffrn_measurement_method '\w scans'
_diffrn_orient_matrix_type 'CrysAlisPro convention (1999,Acta A55,543-557)'
_diffrn_orient_matrix_UB_11 0.0285380000
_diffrn_orient_matrix_UB_12 0.0095269000
_diffrn_orient_matrix_UB_13 0.0008870000
_diffrn_orient_matrix_UB_21 -0.0048807000
_diffrn_orient_matrix_UB_22 -0.0253233000
_diffrn_orient_matrix_UB_23 -0.0266690000
_diffrn_orient_matrix_UB_31 0.0023888000
_diffrn_orient_matrix_UB_32 0.0106091000
_diffrn_orient_matrix_UB_33 -0.0643890000
_diffrn_radiation_monochromator graphite
_diffrn_radiation_probe x-ray
_diffrn_radiation_type MoK\a
_diffrn_radiation_wavelength 0.71073
_diffrn_reflns_av_R_equivalents 0.0328
_diffrn_reflns_av_unetI/netI 0.0165
_diffrn_reflns_Laue_measured_fraction_full 0.999
_diffrn_reflns_Laue_measured_fraction_max 0.999
_diffrn_reflns_limit_h_max 36
_diffrn_reflns_limit_h_min -36
_diffrn_reflns_limit_k_max 36
_diffrn_reflns_limit_k_min -36
_diffrn_reflns_limit_l_max 13
_diffrn_reflns_limit_l_min -13
_diffrn_reflns_number 58931
_diffrn_reflns_point_group_measured_fraction_full 0.998
_diffrn_reflns_point_group_measured_fraction_max 0.999
_diffrn_reflns_theta_full 25.242
_diffrn_reflns_theta_max 27.470
_diffrn_reflns_theta_min 2.169
_diffrn_source 'fine-focus sealed X-ray tube'
_diffrn_source_type 'Enhance (Mo) X-ray Source'
_exptl_absorpt_coefficient_mu 1.570
_exptl_absorpt_correction_T_max 1.00000
_exptl_absorpt_correction_T_min 0.90003
_exptl_absorpt_correction_type multi-scan
_exptl_absorpt_process_details
;
CrysAlisPro 1.171.38.46 (Rigaku Oxford Diffraction, 2015)
Empirical absorption correction using spherical harmonics,
 implemented in SCALE3 ABSPACK scaling algorithm.
;
_exptl_crystal_colour white
_exptl_crystal_colour_primary white
_exptl_crystal_density_diffrn 1.053
_exptl_crystal_description needle
_exptl_crystal_F_000 2232
_exptl_crystal_recrystallization_method 'Solvent Exchnage O-xylene'
_exptl_crystal_size_max 0.3
_exptl_crystal_size_mid 0.06
_exptl_crystal_size_min 0.06
_refine_diff_density_max 0.986
_refine_diff_density_min -0.515
_refine_diff_density_rms 0.135
_refine_ls_abs_structure_details
;
 Flack x determined using 3262 quotients [(I+)-(I-)]/[(I+)+(I-)]
 (Parsons, Flack and Wagner, Acta Cryst. B69 (2013) 249-259).
;
_refine_ls_abs_structure_Flack -0.007(6)
_refine_ls_extinction_method none
_refine_ls_goodness_of_fit_ref 1.158
_refine_ls_hydrogen_treatment constr
_refine_ls_matrix_type full
_refine_ls_number_parameters 255
_refine_ls_number_reflns 7133
_refine_ls_number_restraints 1
_refine_ls_restrained_S_all 1.158
_refine_ls_R_factor_all 0.0479
_refine_ls_R_factor_gt 0.0463
_refine_ls_shift/su_max 0.002
_refine_ls_shift/su_mean 0.000
_refine_ls_structure_factor_coef Fsqd
_refine_ls_weighting_details 'w=1/[\s^2^(Fo^2^)+(0.1140P)^2^+7.4286P] where P=(Fo^2^+2Fc^2^)/3'
_refine_ls_weighting_scheme calc
_refine_ls_wR_factor_gt 0.1575
_refine_ls_wR_factor_ref 0.1594
_reflns_Friedel_coverage 1.000
_reflns_Friedel_fraction_full 0.998
_reflns_Friedel_fraction_max 0.999
_reflns_number_gt 6870
_reflns_number_total 7133
_reflns_threshold_expression 'I > 2\s(I)'
_cod_data_source_file ZnAlaPyr_O-xylene_100K.cif
_cod_data_source_block ZnAlaPyr_o-xylene_100K
_cod_original_cell_volume 6994.8(2)
_cod_original_sg_symbol_H-M 'R 3'
_cod_database_code 4135182
_shelx_shelxl_version_number 2014/7
_chemical_oxdiff_formula ZnC7H7N3O5
_shelx_space_group_comment
;
The symmetry employed for this shelxl refinement is uniquely defined
by the following loop, which should always be used as a source of
symmetry information in preference to the above space-group names.
They are only intended as comments.
;
_shelx_estimated_absorpt_t_max 0.912
_shelx_estimated_absorpt_t_min 0.650
_reflns_odcompleteness_completeness 99.83
_reflns_odcompleteness_iscentric 1
_reflns_odcompleteness_theta 27.41
_olex2_refinement_description
;
1. Fixed Uiso
 At 1.2 times of:
  All C(H) groups, All N(H) groups
 At 1.5 times of:
  All C(H,H,H) groups
2.a Ternary CH refined with riding coordinates:
 C12(H12), C5(H5)
2.b Aromatic/amide H refined with riding coordinates:
 N6(H6), N3(H3), C10(H10), C1(H1), C8(H8), C2(H2)
2.c Idealised Me refined as rotating group:
 C7(H7A,H7B,H7C), C14(H14A,H14B,H14C)
;
_olex2_submission_special_instructions 'No special instructions were received'
_oxdiff_exptl_absorpt_empirical_details
;
Empirical correction (ABSPACK) includes:
- Absorption correction using spherical harmonics
- Frame scaling
- Detector area scaling
;
_oxdiff_exptl_absorpt_empirical_full_max 1.613
_oxdiff_exptl_absorpt_empirical_full_min 0.800

loop_
_space_group_symop_operation_xyz
'x, y, z'
'-y, x-y, z'
'-x+y, -x, z'
'x+2/3, y+1/3, z+1/3'
'-y+2/3, x-y+1/3, z+1/3'
'-x+y+2/3, -x+1/3, z+1/3'
'x+1/3, y+2/3, z+2/3'
'-y+1/3, x-y+2/3, z+2/3'
'-x+y+1/3, -x+2/3, z+2/3'

loop_
_atom_site_label
_atom_site_type_symbol
_atom_site_fract_x
_atom_site_fract_y
_atom_site_fract_z
_atom_site_U_iso_or_equiv
_atom_site_adp_type
_atom_site_occupancy
_atom_site_site_symmetry_order
_atom_site_calc_flag
_atom_site_refinement_flags_posn
_atom_site_refinement_flags_adp
_atom_site_refinement_flags_occupancy
_atom_site_disorder_assembly
_atom_site_disorder_group
Zn1 Zn 0.64735(3) 0.97553(3) 0.29968(5) 0.03095(19) Uani 1 1 d . . . . .
Zn2 Zn 0.35805(3) 1.02126(3) 0.46521(5) 0.03017(19) Uani 1 1 d . . . . .
O1 O 0.69778(19) 0.94660(19) 0.3182(4) 0.0362(9) Uani 1 1 d . . . . .
O2 O 0.73726(19) 1.00062(18) 0.4934(4) 0.0355(9) Uani 1 1 d . . . . .
O5 O 0.33395(19) 0.92734(19) 0.6626(4) 0.0387(10) Uani 1 1 d . . . . .
O4 O 0.3842(2) 0.96915(19) 0.4848(4) 0.0375(9) Uani 1 1 d . . . . .
N2 N 0.6989(2) 0.7202(2) 0.4142(4) 0.0348(10) Uani 1 1 d . . . . .
N5 N 0.6137(2) 0.9729(2) 0.5776(5) 0.0351(10) Uani 1 1 d . . . . .
N4 N 0.5982(2) 0.9599(2) 0.4500(4) 0.0341(10) Uani 1 1 d . . . . .
O6 O 0.4542(2) 0.9159(3) 0.7265(4) 0.0519(13) Uani 1 1 d . . . . .
N6 N 0.4286(2) 0.9000(2) 0.5142(5) 0.0367(11) Uani 1 1 d . . . . .
H6 H 0.4394 0.9006 0.4327 0.044 Uiso 1 1 calc R . . . .
N1 N 0.7082(2) 0.7360(2) 0.2857(4) 0.0328(10) Uani 1 1 d . . . . .
N3 N 0.7683(2) 0.9055(2) 0.3534(5) 0.0353(10) Uani 1 1 d . . . . .
H3 H 0.7661 0.8958 0.2704 0.042 Uiso 1 1 calc R . . . .
O3 O 0.7614(3) 0.8802(2) 0.5668(4) 0.0539(14) Uani 1 1 d . . . . .
C9 C 0.5228(3) 0.9364(3) 0.5671(5) 0.0332(11) Uani 1 1 d . . . . .
C12 C 0.3704(3) 0.8808(3) 0.5375(6) 0.0410(13) Uani 1 1 d . . . . .
H12 H 0.3528 0.8674 0.4497 0.049 Uiso 1 1 calc R . . . .
C5 C 0.7853(3) 0.9617(3) 0.3859(6) 0.0373(12) Uani 1 1 d . . . . .
H5 H 0.8063 0.9715 0.4703 0.045 Uiso 1 1 calc R . . . .
C10 C 0.5695(3) 0.9594(3) 0.6488(5) 0.0360(12) Uani 1 1 d . . . . .
H10 H 0.5692 0.9645 0.7411 0.043 Uiso 1 1 calc R . . . .
C3 C 0.7350(3) 0.8104(3) 0.4065(5) 0.0373(13) Uani 1 1 d . . . . .
C6 C 0.7357(2) 0.9692(2) 0.4027(5) 0.0321(11) Uani 1 1 d . . . . .
C1 C 0.7303(3) 0.7897(2) 0.2805(5) 0.0350(12) Uani 1 1 d . . . . .
H1 H 0.7414 0.8110 0.2023 0.042 Uiso 1 1 calc R . . . .
C8 C 0.5440(3) 0.9385(3) 0.4430(6) 0.0352(12) Uani 1 1 d . . . . .
H8 H 0.5230 0.9265 0.3644 0.042 Uiso 1 1 calc R . . . .
C13 C 0.3622(2) 0.9297(2) 0.5675(5) 0.0317(11) Uani 1 1 d . . . . .
C2 C 0.7144(3) 0.7647(3) 0.4863(6) 0.0416(14) Uani 1 1 d . . . . .
H2 H 0.7117 0.7652 0.5793 0.050 Uiso 1 1 calc R . . . .
C11 C 0.4658(3) 0.9165(3) 0.6088(6) 0.0367(12) Uani 1 1 d . . . . .
C7 C 0.8214(3) 0.9995(3) 0.2801(8) 0.0491(16) Uani 1 1 d . . . . .
H7A H 0.8528 0.9941 0.2670 0.074 Uiso 1 1 calc GR . . . .
H7B H 0.8344 1.0375 0.3059 0.074 Uiso 1 1 calc GR . . . .
H7C H 0.8005 0.9914 0.1980 0.074 Uiso 1 1 calc GR . . . .
C4 C 0.7558(3) 0.8676(3) 0.4494(6) 0.0390(13) Uani 1 1 d . . . . .
C14 C 0.3436(4) 0.8328(4) 0.6219(11) 0.070(2) Uani 1 1 d . . . . .
H14A H 0.3477 0.8031 0.5838 0.105 Uiso 1 1 calc GR . . . .
H14B H 0.3046 0.8211 0.6294 0.105 Uiso 1 1 calc GR . . . .
H14C H 0.3605 0.8419 0.7093 0.105 Uiso 1 1 calc GR . . . .

loop_
_atom_site_aniso_label
_atom_site_aniso_U_11
_atom_site_aniso_U_22
_atom_site_aniso_U_33
_atom_site_aniso_U_23
_atom_site_aniso_U_13
_atom_site_aniso_U_12
Zn1 0.0392(4) 0.0436(4) 0.0109(3) 0.0004(2) 0.0000(2) 0.0212(3)
Zn2 0.0428(4) 0.0394(4) 0.0103(3) -0.0010(2) -0.0006(2) 0.0220(3)
O1 0.048(2) 0.047(2) 0.0192(18) -0.0033(17) -0.0053(17) 0.028(2)
O2 0.048(2) 0.042(2) 0.0130(17) -0.0008(15) 0.0048(15) 0.0205(19)
O5 0.046(2) 0.047(2) 0.0180(18) -0.0045(16) 0.0000(17) 0.0196(19)
O4 0.051(3) 0.047(2) 0.0202(18) 0.0030(17) 0.0040(17) 0.029(2)
N2 0.049(3) 0.041(3) 0.011(2) 0.0013(18) -0.0007(18) 0.020(2)
N5 0.047(3) 0.046(3) 0.013(2) -0.0015(18) -0.0019(19) 0.024(2)
N4 0.046(3) 0.046(3) 0.012(2) 0.0000(18) -0.0029(18) 0.023(2)
O6 0.048(3) 0.094(4) 0.017(2) -0.009(2) 0.0024(18) 0.038(3)
N6 0.048(3) 0.051(3) 0.018(2) -0.002(2) 0.000(2) 0.030(2)
N1 0.048(3) 0.043(3) 0.011(2) 0.0006(18) 0.0007(18) 0.025(2)
N3 0.050(3) 0.043(3) 0.018(2) -0.0020(19) -0.001(2) 0.027(2)
O3 0.099(4) 0.051(3) 0.0137(19) -0.0040(18) -0.003(2) 0.039(3)
C9 0.046(3) 0.043(3) 0.014(2) 0.000(2) 0.000(2) 0.026(3)
C12 0.048(3) 0.048(3) 0.033(3) -0.004(3) -0.008(3) 0.028(3)
C5 0.044(3) 0.044(3) 0.027(3) -0.004(2) -0.003(2) 0.024(3)
C10 0.042(3) 0.049(3) 0.017(3) -0.002(2) 0.001(2) 0.024(3)
C3 0.054(3) 0.049(3) 0.016(2) -0.001(2) -0.001(2) 0.030(3)
C6 0.041(3) 0.036(3) 0.018(2) 0.003(2) 0.003(2) 0.018(2)
C1 0.054(3) 0.038(3) 0.015(2) 0.001(2) 0.003(2) 0.025(3)
C8 0.040(3) 0.049(3) 0.019(3) -0.002(2) -0.001(2) 0.024(3)
C13 0.039(3) 0.043(3) 0.016(2) -0.003(2) -0.005(2) 0.022(2)
C2 0.059(4) 0.052(4) 0.014(3) 0.000(2) 0.003(2) 0.028(3)
C11 0.051(3) 0.053(3) 0.018(3) 0.001(2) 0.001(2) 0.034(3)
C7 0.049(4) 0.050(4) 0.044(4) 0.003(3) 0.012(3) 0.022(3)
C4 0.058(4) 0.049(3) 0.016(3) -0.001(2) 0.000(2) 0.031(3)
C14 0.071(6) 0.066(5) 0.077(7) 0.004(5) 0.003(5) 0.037(5)

loop_
_atom_type_symbol
_atom_type_description
_atom_type_scat_dispersion_real
_atom_type_scat_dispersion_imag
_atom_type_scat_source
C C 0.0033 0.0016 'International Tables Vol C Tables 4.2.6.8 and 6.1.1.4'
H H 0.0000 0.0000 'International Tables Vol C Tables 4.2.6.8 and 6.1.1.4'
N N 0.0061 0.0033 'International Tables Vol C Tables 4.2.6.8 and 6.1.1.4'
O O 0.0106 0.0060 'International Tables Vol C Tables 4.2.6.8 and 6.1.1.4'
Zn Zn 0.2839 1.4301 'International Tables Vol C Tables 4.2.6.8 and 6.1.1.4'

loop_
_geom_angle_atom_site_label_1
_geom_angle_atom_site_label_2
_geom_angle_atom_site_label_3
_geom_angle
_geom_angle_site_symmetry_1
_geom_angle_site_symmetry_3
_geom_angle_publ_flag
O1 Zn1 O2 103.32(18) . 9_564 ?
O1 Zn1 N5 106.5(2) . 9_564 ?
O2 Zn1 N5 112.10(19) 9_564 9_564 ?
N4 Zn1 O1 114.0(2) . . ?
N4 Zn1 O2 102.5(2) . 9_564 ?
N4 Zn1 N5 117.6(2) . 9_564 ?
O5 Zn2 N2 114.02(19) 8_664 2_665 ?
O4 Zn2 O5 104.70(19) . 8_664 ?
O4 Zn2 N2 107.2(2) . 2_665 ?
O4 Zn2 N1 112.6(2) . 4_455 ?
N1 Zn2 O5 101.9(2) 4_455 8_664 ?
N1 Zn2 N2 116.0(2) 4_455 2_665 ?
C6 O1 Zn1 117.2(4) . . ?
C6 O2 Zn1 141.0(4) . 5_665 ?
C13 O5 Zn2 140.2(4) . 6_465 ?
C13 O4 Zn2 121.2(4) . . ?
N1 N2 Zn2 121.4(4) . 3_565 ?
C2 N2 Zn2 130.7(4) . 3_565 ?
C2 N2 N1 107.7(5) . . ?
N4 N5 Zn1 121.7(4) . 5_665 ?
C10 N5 Zn1 129.8(4) . 5_665 ?
C10 N5 N4 108.5(5) . . ?
N5 N4 Zn1 126.1(4) . . ?
C8 N4 Zn1 125.5(4) . . ?
C8 N4 N5 108.2(5) . . ?
C12 N6 H6 118.2 . . ?
C11 N6 H6 118.2 . . ?
C11 N6 C12 123.7(5) . . ?
N2 N1 Zn2 126.8(4) . 7_544 ?
C1 N1 Zn2 124.8(4) . 7_544 ?
C1 N1 N2 108.4(5) . . ?
C5 N3 H3 119.6 . . ?
C4 N3 H3 119.6 . . ?
C4 N3 C5 120.7(5) . . ?
C10 C9 C11 126.4(5) . . ?
C8 C9 C10 103.6(5) . . ?
C8 C9 C11 130.0(5) . . ?
N6 C12 H12 104.3 . . ?
N6 C12 C13 110.1(6) . . ?
C13 C12 H12 104.3 . . ?
C14 C12 N6 113.8(6) . . ?
C14 C12 H12 104.3 . . ?
C14 C12 C13 118.4(6) . . ?
N3 C5 H5 108.9 . . ?
N3 C5 C6 110.7(5) . . ?
N3 C5 C7 110.4(5) . . ?
C6 C5 H5 108.9 . . ?
C7 C5 H5 108.9 . . ?
C7 C5 C6 109.1(6) . . ?
N5 C10 C9 109.7(5) . . ?
N5 C10 H10 125.2 . . ?
C9 C10 H10 125.2 . . ?
C1 C3 C4 129.3(6) . . ?
C2 C3 C1 104.1(6) . . ?
C2 C3 C4 126.5(5) . . ?
O1 C6 C5 117.1(5) . . ?
O2 C6 O1 125.0(6) . . ?
O2 C6 C5 117.7(5) . . ?
N1 C1 C3 109.7(5) . . ?
N1 C1 H1 125.2 . . ?
C3 C1 H1 125.2 . . ?
N4 C8 C9 110.0(5) . . ?
N4 C8 H8 125.0 . . ?
C9 C8 H8 125.0 . . ?
O5 C13 O4 125.5(6) . . ?
O5 C13 C12 119.3(6) . . ?
O4 C13 C12 115.1(5) . . ?
N2 C2 C3 110.1(5) . . ?
N2 C2 H2 125.0 . . ?
C3 C2 H2 125.0 . . ?
O6 C11 N6 122.8(6) . . ?
O6 C11 C9 120.8(6) . . ?
N6 C11 C9 116.4(5) . . ?
C5 C7 H7A 109.5 . . ?
C5 C7 H7B 109.5 . . ?
C5 C7 H7C 109.5 . . ?
H7A C7 H7B 109.5 . . ?
H7A C7 H7C 109.5 . . ?
H7B C7 H7C 109.5 . . ?
N3 C4 C3 116.8(5) . . ?
O3 C4 N3 121.6(6) . . ?
O3 C4 C3 121.6(6) . . ?
C12 C14 H14A 109.5 . . ?
C12 C14 H14B 109.5 . . ?
C12 C14 H14C 109.5 . . ?
H14A C14 H14B 109.5 . . ?
H14A C14 H14C 109.5 . . ?
H14B C14 H14C 109.5 . . ?

loop_
_geom_bond_atom_site_label_1
_geom_bond_atom_site_label_2
_geom_bond_distance
_geom_bond_site_symmetry_2
_geom_bond_publ_flag
Zn1 O1 1.969(4) . ?
Zn1 O2 1.972(4) 9_564 ?
Zn1 N5 1.981(6) 9_564 ?
Zn1 N4 1.960(5) . ?
Zn2 O5 1.976(4) 8_664 ?
Zn2 O4 1.955(5) . ?
Zn2 N2 1.981(5) 2_665 ?
Zn2 N1 1.966(5) 4_455 ?
O1 C6 1.267(7) . ?
O2 Zn1 1.972(4) 5_665 ?
O2 C6 1.263(7) . ?
O5 Zn2 1.977(4) 6_465 ?
O5 C13 1.234(7) . ?
O4 C13 1.280(7) . ?
N2 Zn2 1.981(5) 3_565 ?
N2 N1 1.363(6) . ?
N2 C2 1.325(8) . ?
N5 Zn1 1.981(6) 5_665 ?
N5 N4 1.360(6) . ?
N5 C10 1.322(8) . ?
N4 C8 1.334(8) . ?
O6 C11 1.239(7) . ?
N6 H6 0.8800 . ?
N6 C12 1.465(9) . ?
N6 C11 1.324(8) . ?
N1 Zn2 1.966(5) 7_544 ?
N1 C1 1.320(8) . ?
N3 H3 0.8800 . ?
N3 C5 1.445(8) . ?
N3 C4 1.358(8) . ?
O3 C4 1.234(8) . ?
C9 C10 1.409(8) . ?
C9 C8 1.385(8) . ?
C9 C11 1.476(9) . ?
C12 H12 1.0000 . ?
C12 C13 1.537(9) . ?
C12 C14 1.454(12) . ?
C5 H5 1.0000 . ?
C5 C6 1.525(9) . ?
C5 C7 1.497(9) . ?
C10 H10 0.9500 . ?
C3 C1 1.387(8) . ?
C3 C2 1.381(9) . ?
C3 C4 1.478(9) . ?
C1 H1 0.9500 . ?
C8 H8 0.9500 . ?
C2 H2 0.9500 . ?
C7 H7A 0.9800 . ?
C7 H7B 0.9800 . ?
C7 H7C 0.9800 . ?
C14 H14A 0.9800 . ?
C14 H14B 0.9800 . ?
C14 H14C 0.9800 . ?
